data_7712354
loop_
_publ_author_name
'Makino, Yusuke'
'Yoshida, Masaki'
'Hayashi, Shotaro'
'Sasaki, Toshiyuki'
'Takamizawa, Satoshi'
'Kobayashi, Atsushi'
'Kato, Masako'

_publ_section_title
;
 Elastic and bright assembly-induced luminescent crystal of platinum(II)
 complexes with near-unity emission quantum yield
;
_journal_name_full 'Dalton Transactions'
_journal_paper_doi 10.1039/D3DT00192J
_journal_year 2023
_chemical_formula_moiety 'C17 H9 Br F2 N2 O2 Pt, C17 H11 Br N2 O2 Pt'
_chemical_formula_sum 'C34 H20 Br2 F2 N4 O4 Pt2'
_chemical_formula_weight 1136.54
_space_group_crystal_system orthorhombic
_space_group_IT_number 33
_space_group_name_Hall 'P 2c -2n'
_space_group_name_H-M_alt 'P n a 21'
_atom_sites_solution_hydrogens geom
_atom_sites_solution_primary dual
_audit_creation_date 2021-07-01
_audit_creation_method
;
Olex2 1.3
(compiled 2020.11.12 svn.r5f609507 for OlexSys, GUI svn.r6408)
;
_audit_update_record
;
2022-12-09 deposited with the CCDC.	2023-02-21 downloaded from the CCDC.
;
_cell_angle_alpha 90
_cell_angle_beta 90
_cell_angle_gamma 90
_cell_formula_units_Z 4
_cell_length_a 18.1002(6)
_cell_length_b 7.8365(2)
_cell_length_c 20.7171(5)
_cell_measurement_reflns_used 5787
_cell_measurement_temperature 150
_cell_measurement_theta_max 77.1840
_cell_measurement_theta_min 4.2740
_cell_volume 2938.56(14)
_computing_cell_refinement 'CrysAlisPro 1.171.41.104a (Rigaku OD, 2021)'
_computing_data_collection 'CrysAlisPro 1.171.41.104a (Rigaku OD, 2021)'
_computing_data_reduction 'CrysAlisPro 1.171.41.104a (Rigaku OD, 2021)'
_computing_molecular_graphics 'Olex2 1.3 (Dolomanov et al., 2009)'
_computing_publication_material 'Olex2 1.3 (Dolomanov et al., 2009)'
_computing_structure_refinement 'SHELXL 2018/3 (Sheldrick, 2015)'
_computing_structure_solution 'SHELXT 2018/2 (Sheldrick, 2018)'
_diffrn_ambient_temperature 150
_diffrn_detector 'Hybrid Pixel Array Detector'
_diffrn_detector_area_resol_mean 10.0000
_diffrn_detector_type HyPix
_diffrn_measured_fraction_theta_full 0.997
_diffrn_measured_fraction_theta_max 0.996
_diffrn_measurement_details
;
List of Runs (angles in degrees, time in seconds):

  # Type    Start    End  Width  t~exp~   \w     \q     \k     \f   Frames
#--------------------------------------------------------------------------
  1  \w     73.00  99.00   0.50   10.28    --   46.37 152.00  97.00   52
  2  \w     94.00 178.00   0.50   17.57    --  108.56  13.00 109.00  168
  3  \w     87.00 114.00   0.50   17.57    --  108.56-152.00  54.00   54
  4  \w     49.00  83.00   0.50   17.57    --  108.56-152.00  54.00   68
  5  \w     50.00 108.00   0.50   17.57    --  108.56 -99.00 120.00  116
  6  \w     33.00  69.00   0.50   17.57    --  108.56 -19.00  90.00   72
  7  \w     37.00  68.00   0.50   17.57    --  108.56 -37.00 150.00   62
  8  \w    -26.00  58.00   0.50   10.28    --   46.37 -37.00 120.00  168
  9  \w     75.00 101.00   0.50   17.57    --  108.56 -99.00-120.00   52
 10  \w     37.00  69.00   0.50   17.57    --  108.56 -37.00-180.00   64
 11  \w     71.00 111.00   0.50   10.28    --   46.37 125.00-180.00   80
 12  \w    -61.00 -15.00   0.50   10.28    --  -46.37  37.00-180.00   92
 13  \w   -157.00-112.00   0.50   17.57    --  -84.50-118.00 122.00   90
;
_diffrn_measurement_device 'four-circle diffractometer'
_diffrn_measurement_device_type 'XtaLAB Synergy, Single source at home/near, HyPix'
_diffrn_measurement_method '\w scans'
_diffrn_orient_matrix_type 'CrysAlisPro convention (1999,Acta A55,543-557)'
_diffrn_orient_matrix_UB_11 -0.0197267000
_diffrn_orient_matrix_UB_12 -0.0714251000
_diffrn_orient_matrix_UB_13 0.0311303000
_diffrn_orient_matrix_UB_21 -0.0822789000
_diffrn_orient_matrix_UB_22 0.0183094000
_diffrn_orient_matrix_UB_23 0.0145677000
_diffrn_orient_matrix_UB_31 -0.0092089000
_diffrn_orient_matrix_UB_32 -0.0100716000
_diffrn_orient_matrix_UB_33 -0.1934132000
_diffrn_radiation_monochromator mirror
_diffrn_radiation_probe x-ray
_diffrn_radiation_type 'Cu K\a'
_diffrn_radiation_wavelength 1.54184
_diffrn_reflns_av_R_equivalents 0.0410
_diffrn_reflns_av_unetI/netI 0.0412
_diffrn_reflns_Laue_measured_fraction_full 0.997
_diffrn_reflns_Laue_measured_fraction_max 0.996
_diffrn_reflns_limit_h_max 18
_diffrn_reflns_limit_h_min -21
_diffrn_reflns_limit_k_max 3
_diffrn_reflns_limit_k_min -9
_diffrn_reflns_limit_l_max 24
_diffrn_reflns_limit_l_min -24
_diffrn_reflns_number 9769
_diffrn_reflns_point_group_measured_fraction_full 0.859
_diffrn_reflns_point_group_measured_fraction_max 0.856
_diffrn_reflns_theta_full 67.684
_diffrn_reflns_theta_max 68.247
_diffrn_reflns_theta_min 4.268
_diffrn_source 'micro-focus sealed X-ray tube'
_diffrn_source_type 'PhotonJet (Cu) X-ray Source'
_exptl_absorpt_coefficient_mu 21.286
_exptl_absorpt_correction_T_max 1.000
_exptl_absorpt_correction_T_min 0.572
_exptl_absorpt_correction_type gaussian
_exptl_absorpt_process_details
;
CrysAlisPro 1.171.41.104a (Rigaku Oxford Diffraction, 2021)
Numerical absorption correction based on gaussian integration over
a multifaceted crystal model
Empirical absorption correction using spherical harmonics,
implemented in SCALE3 ABSPACK scaling algorithm.
;
_exptl_crystal_colour yellow
_exptl_crystal_colour_primary yellow
_exptl_crystal_density_diffrn 2.569
_exptl_crystal_description needle
_exptl_crystal_F_000 2112
_exptl_crystal_size_max 0.285
_exptl_crystal_size_mid 0.055
_exptl_crystal_size_min 0.01
_refine_diff_density_max 4.421
_refine_diff_density_min -1.919
_refine_diff_density_rms 0.271
_refine_ls_abs_structure_details
;
 Refined as an inversion twin.
;
_refine_ls_abs_structure_Flack 0.47(2)
_refine_ls_extinction_method none
_refine_ls_goodness_of_fit_ref 1.083
_refine_ls_hydrogen_treatment constr
_refine_ls_matrix_type full
_refine_ls_number_parameters 434
_refine_ls_number_reflns 4618
_refine_ls_number_restraints 151
_refine_ls_restrained_S_all 1.067
_refine_ls_R_factor_all 0.0477
_refine_ls_R_factor_gt 0.0455
_refine_ls_shift/su_max 0.000
_refine_ls_shift/su_mean 0.000
_refine_ls_structure_factor_coef Fsqd
_refine_ls_weighting_details 'w=1/[\s^2^(Fo^2^)+(0.0869P)^2^+4.8600P] where P=(Fo^2^+2Fc^2^)/3'
_refine_ls_weighting_scheme calc
_refine_ls_wR_factor_gt 0.1183
_refine_ls_wR_factor_ref 0.1199
_reflns_Friedel_coverage 0.669
_reflns_Friedel_fraction_full 0.713
_reflns_Friedel_fraction_max 0.707
_reflns_number_gt 4380
_reflns_number_total 4618
_reflns_threshold_expression 'I > 2\s(I)'
_cod_data_source_file d3dt00192j3.cif
_cod_data_source_block cocrystal12
_cod_database_code 7712354
_shelx_shelxl_version_number 2018/3
_chemical_oxdiff_formula C17H9F2N2O2PtBrCl
_chemical_oxdiff_usercomment 150K
_shelx_space_group_comment
;
The symmetry employed for this shelxl refinement is uniquely defined
by the following loop, which should always be used as a source of
symmetry information in preference to the above space-group names.
They are only intended as comments.
;
_shelx_estimated_absorpt_t_max 0.815
_shelx_estimated_absorpt_t_min 0.065
_reflns_odcompleteness_completeness 99.64
_reflns_odcompleteness_iscentric 1
_reflns_odcompleteness_theta 68.13
_olex2_refinement_description
;
1. Twinned data refinement
 Scales: 0.53(2)
 0.47(2)
2. Fixed Uiso
 At 1.2 times of:
  All C(H) groups
3. Uiso/Uaniso restraints and constraints
C16 \\sim N2 \\sim C12 \\sim C13 \\sim C14 \\sim C15 \\sim C17: within 1.7A
with sigma of 0.04 and sigma for terminal atoms of 0.08 within 1.7A
F2 \\sim C5 \\sim C4 \\sim C3 \\sim F1: within 1.7A with sigma of 0.04 and
sigma for terminal atoms of 0.08 within 1.7A
Uanis(C13) \\sim Ueq, Uanis(C17) \\sim Ueq, Uanis(N2) \\sim Ueq: with sigma of
0.005 and sigma for terminal atoms of 0.01
4. Rigid body (RIGU) restrains
 C16, N2, C12, C13, C14, C15, C17
 with sigma for 1-2 distances of 0.004 and sigma for 1-3 distances of 0.004
 F2, C5, C4, C3, F1
 with sigma for 1-2 distances of 0.004 and sigma for 1-3 distances of 0.004
5.a Aromatic/amide H refined with riding coordinates:
 C12(H12), C20(H20), C2(H2), C8(H8), C25(H25), C14(H14), C21(H21), C26(H26),
 C19(H19), C28(H28), C27(H27), C29(H29), C9(H9), C32(H32), C11(H11), C31(H31),
 C4(H4), C15(H15), C10(H10), C22(H22)
;
_olex2_submission_special_instructions 'No special instructions were received'
_oxdiff_exptl_absorpt_empirical_details
;
Empirical correction (ABSPACK) includes:
- Absorption correction using spherical harmonics
- Frame scaling
;
_oxdiff_exptl_absorpt_empirical_full_max 1.494
_oxdiff_exptl_absorpt_empirical_full_min 0.740

loop_
_space_group_symop_operation_xyz
'x, y, z'
'-x, -y, z+1/2'
'x+1/2, -y+1/2, z'
'-x+1/2, y+1/2, z+1/2'

loop_
_atom_site_label
_atom_site_type_symbol
_atom_site_fract_x
_atom_site_fract_y
_atom_site_fract_z
_atom_site_U_iso_or_equiv
_atom_site_adp_type
_atom_site_occupancy
_atom_site_site_symmetry_order
_atom_site_calc_flag
_atom_site_refinement_flags_posn
_atom_site_refinement_flags_adp
_atom_site_refinement_flags_occupancy
_atom_site_disorder_assembly
_atom_site_disorder_group
Pt1 Pt 0.16533(4) 0.20479(8) 0.27622(3) 0.0202(2) Uani 1 1 d . . . . .
Pt2 Pt 0.42924(4) 0.30551(8) 0.76168(3) 0.0203(2) Uani 1 1 d . . . . .
Br1 Br -0.09032(11) 0.5730(3) 0.38796(10) 0.0314(5) Uani 1 1 d . . . . .
Br2 Br 0.17635(11) -0.0608(3) 0.64892(10) 0.0333(5) Uani 1 1 d . . . . .
O3 O 0.5035(8) 0.3312(18) 0.6839(7) 0.030(3) Uani 1 1 d . . . . .
O2 O 0.2490(8) 0.253(2) 0.4584(7) 0.034(3) Uani 1 1 d . . . . .
O1 O 0.2379(8) 0.1850(19) 0.3538(7) 0.033(3) Uani 1 1 d . . . . .
O4 O 0.5124(9) 0.2844(19) 0.5783(7) 0.036(4) Uani 1 1 d . . . . .
N2 N 0.1042(8) 0.3273(17) 0.3450(7) 0.017(3) Uani 1 1 d . U . . .
N3 N 0.4966(8) 0.4318(17) 0.8208(7) 0.018(3) Uani 1 1 d . . . . .
N1 N 0.2348(9) 0.0787(19) 0.2186(8) 0.025(3) Uani 1 1 d . . . . .
N4 N 0.3705(9) 0.1822(18) 0.6907(8) 0.023(3) Uani 1 1 d . . . . .
C12 C 0.0395(10) 0.406(2) 0.3421(9) 0.022(3) Uani 1 1 d . U . . .
H12 H 0.015649 0.416395 0.301466 0.026 Uiso 1 1 calc R U . . .
C17 C 0.2142(10) 0.247(2) 0.4079(9) 0.021(3) Uani 1 1 d . U . . .
C20 C 0.2689(12) 0.211(2) 0.9178(11) 0.029(5) Uani 1 1 d . . . . .
H20 H 0.223385 0.152952 0.924501 0.035 Uiso 1 1 calc R U . . .
C2 C 0.0379(13) 0.284(3) 0.1797(10) 0.033(5) Uani 1 1 d . . . . .
H2 H 0.009062 0.334741 0.212901 0.039 Uiso 1 1 calc R U . . .
C13 C 0.0054(10) 0.4728(19) 0.3959(9) 0.018(3) Uani 1 1 d . U . . .
C7 C 0.2176(10) 0.057(2) 0.1550(9) 0.027(4) Uani 1 1 d . . . . .
C8 C 0.2637(11) -0.032(2) 0.1147(9) 0.025(4) Uani 1 1 d . . . . .
H8 H 0.251190 -0.045619 0.070412 0.030 Uiso 1 1 calc R U . . .
C25 C 0.5199(11) 0.541(2) 0.9256(9) 0.026(4) Uani 1 1 d . . . . .
H25 H 0.504462 0.556706 0.969055 0.031 Uiso 1 1 calc R U . . .
C14 C 0.0361(10) 0.464(2) 0.4564(9) 0.025(3) Uani 1 1 d . U . . .
H14 H 0.011491 0.505890 0.493750 0.030 Uiso 1 1 calc R U . . .
C21 C 0.3039(12) 0.289(2) 0.9680(10) 0.029(4) Uani 1 1 d . . . . .
H21 H 0.282236 0.288383 1.009781 0.034 Uiso 1 1 calc R U . . .
C26 C 0.5867(11) 0.604(2) 0.9054(9) 0.030(4) Uani 1 1 d . . . . .
H26 H 0.617907 0.662277 0.934973 0.036 Uiso 1 1 calc R U . . .
C23 C 0.4012(9) 0.373(2) 0.8970(9) 0.022(4) Uani 1 1 d . . . . .
C18 C 0.3676(12) 0.287(3) 0.8428(9) 0.028(4) Uani 1 1 d . . . . .
C16 C 0.1380(11) 0.3211(19) 0.4051(9) 0.018(3) Uani 1 1 d . U . . .
C24 C 0.4751(10) 0.454(2) 0.8828(9) 0.024(4) Uani 1 1 d . . . . .
C19 C 0.3011(12) 0.217(2) 0.8557(10) 0.027(4) Uani 1 1 d . . . . .
H19 H 0.274261 0.168247 0.820766 0.033 Uiso 1 1 calc R U . . .
C28 C 0.5606(12) 0.496(2) 0.8017(9) 0.029(4) Uani 1 1 d . . . . .
H28 H 0.574685 0.482397 0.757819 0.035 Uiso 1 1 calc R U . . .
C27 C 0.6082(12) 0.583(3) 0.8430(10) 0.034(5) Uani 1 1 d . . . . .
H27 H 0.654214 0.625748 0.828094 0.041 Uiso 1 1 calc R U . . .
C5 C 0.1138(13) 0.135(2) 0.0791(9) 0.030(4) Uani 1 1 d . U . . .
C33 C 0.4037(12) 0.198(2) 0.6314(9) 0.023(4) Uani 1 1 d . . . . .
C1 C 0.1088(11) 0.214(2) 0.1944(10) 0.026(4) Uani 1 1 d . . . . .
C34 C 0.4787(12) 0.280(2) 0.6302(9) 0.027(4) Uani 1 1 d . . . . .
C29 C 0.3055(11) 0.105(2) 0.6942(9) 0.025(4) Uani 1 1 d . . . . .
H29 H 0.282989 0.090433 0.735285 0.030 Uiso 1 1 calc R U . . .
C30 C 0.2694(11) 0.045(2) 0.6401(8) 0.023(4) Uani 1 1 d . . . . .
C9 C 0.3278(12) -0.102(2) 0.1381(11) 0.034(5) Uani 1 1 d . . . . .
H9 H 0.359678 -0.164958 0.110508 0.040 Uiso 1 1 calc R U . . .
C32 C 0.3685(12) 0.138(3) 0.5766(9) 0.027(4) Uani 1 1 d . . . . .
H32 H 0.392551 0.149925 0.536140 0.033 Uiso 1 1 calc R U . . .
C6 C 0.1459(10) 0.136(2) 0.1407(8) 0.020(3) Uani 1 1 d . . . . .
C11 C 0.2961(10) 0.007(2) 0.2420(10) 0.030(4) Uani 1 1 d . . . . .
H11 H 0.306059 0.015186 0.286928 0.036 Uiso 1 1 calc R U . . .
C31 C 0.3027(11) 0.063(2) 0.5784(9) 0.026(4) Uani 1 1 d . . . . .
H31 H 0.278915 0.024393 0.540220 0.031 Uiso 1 1 calc R U . . .
C4 C 0.0467(13) 0.210(2) 0.0666(10) 0.028(4) Uani 1 1 d . U . . .
H4 H 0.026075 0.212527 0.024464 0.033 Uiso 1 1 calc R U . . .
C15 C 0.1048(10) 0.391(3) 0.4591(9) 0.027(4) Uani 1 1 d . U . . .
H15 H 0.130329 0.388003 0.499162 0.032 Uiso 1 1 calc R U . . .
C10 C 0.3456(13) -0.080(3) 0.2033(11) 0.035(5) Uani 1 1 d . . . . .
H10 H 0.390522 -0.123166 0.220470 0.042 Uiso 1 1 calc R U . . .
C22 C 0.3723(11) 0.371(2) 0.9580(9) 0.025(4) Uani 1 1 d . . . . .
H22 H 0.397635 0.423869 0.992803 0.030 Uiso 1 1 calc R U . . .
C3 C 0.0117(13) 0.279(2) 0.1178(10) 0.031(4) Uani 1 1 d . U . . .
F2 F 0.1531(11) 0.067(3) 0.0310(8) 0.081(5) Uani 1 1 d . U . . .
F1 F -0.0546(11) 0.349(3) 0.1092(10) 0.082(5) Uani 1 1 d . U . . .

loop_
_atom_site_aniso_label
_atom_site_aniso_U_11
_atom_site_aniso_U_22
_atom_site_aniso_U_33
_atom_site_aniso_U_23
_atom_site_aniso_U_13
_atom_site_aniso_U_12
Pt1 0.0241(3) 0.0230(3) 0.0135(4) -0.0005(3) 0.0007(2) -0.0017(2)
Pt2 0.0246(4) 0.0218(3) 0.0146(4) -0.0010(3) -0.0023(3) 0.0024(2)
Br1 0.0308(10) 0.0327(10) 0.0306(10) -0.0038(8) -0.0003(8) 0.0055(8)
Br2 0.0346(11) 0.0354(11) 0.0299(10) -0.0062(8) -0.0033(8) -0.0065(8)
O3 0.033(8) 0.034(7) 0.022(7) -0.003(6) 0.001(6) 0.008(6)
O2 0.039(8) 0.037(7) 0.027(9) -0.006(7) -0.002(6) 0.002(7)
O1 0.022(7) 0.062(10) 0.014(6) -0.001(6) -0.004(5) 0.000(6)
O4 0.033(8) 0.054(9) 0.022(8) -0.004(7) 0.004(6) 0.006(7)
N2 0.019(5) 0.010(5) 0.020(5) 0.000(4) 0.001(4) -0.004(4)
N3 0.021(7) 0.014(7) 0.018(8) -0.001(5) -0.010(6) 0.001(5)
N1 0.026(8) 0.022(8) 0.027(8) 0.004(7) 0.006(7) 0.000(6)
N4 0.026(8) 0.017(7) 0.025(8) 0.000(6) -0.008(7) 0.004(6)
C12 0.026(7) 0.019(7) 0.020(7) 0.000(6) 0.001(6) -0.002(6)
C17 0.029(6) 0.015(5) 0.018(6) 0.004(5) 0.000(5) 0.004(5)
C20 0.030(10) 0.017(9) 0.041(13) -0.002(8) 0.004(9) 0.003(7)
C2 0.038(12) 0.041(12) 0.019(10) -0.003(8) -0.009(9) 0.008(10)
C13 0.021(5) 0.011(5) 0.022(5) 0.002(4) 0.005(4) -0.006(4)
C7 0.032(10) 0.031(10) 0.018(8) -0.009(8) 0.006(8) -0.015(8)
C8 0.041(12) 0.016(8) 0.018(9) -0.004(7) 0.010(8) -0.007(8)
C25 0.041(12) 0.016(8) 0.021(9) -0.005(7) -0.010(8) 0.000(8)
C14 0.026(8) 0.025(8) 0.024(7) -0.007(7) 0.006(6) -0.008(6)
C21 0.038(11) 0.026(10) 0.022(10) -0.005(7) 0.010(9) 0.005(8)
C26 0.039(11) 0.026(10) 0.025(10) 0.001(7) -0.020(8) 0.002(8)
C23 0.016(8) 0.022(9) 0.028(10) 0.001(8) -0.003(7) 0.005(7)
C18 0.039(12) 0.034(11) 0.011(9) -0.003(8) 0.000(8) 0.001(8)
C16 0.029(7) 0.009(7) 0.016(6) -0.001(5) 0.000(5) -0.004(5)
C24 0.026(9) 0.022(9) 0.023(9) 0.005(8) -0.007(7) 0.003(7)
C19 0.034(11) 0.033(10) 0.015(10) -0.008(8) 0.004(8) 0.002(8)
C28 0.044(12) 0.021(9) 0.022(9) -0.004(7) -0.012(8) 0.007(8)
C27 0.034(11) 0.038(11) 0.031(11) -0.002(9) -0.005(9) -0.001(9)
C5 0.052(10) 0.016(8) 0.023(8) -0.002(7) -0.003(7) -0.004(7)
C33 0.029(10) 0.026(10) 0.015(9) -0.007(7) -0.001(8) 0.002(7)
C1 0.022(10) 0.021(10) 0.033(11) -0.005(8) 0.002(8) -0.007(7)
C34 0.038(11) 0.032(10) 0.013(9) 0.001(7) -0.001(8) 0.006(8)
C29 0.034(10) 0.015(8) 0.025(9) 0.003(7) -0.003(8) 0.007(8)
C30 0.040(10) 0.013(8) 0.017(8) -0.004(7) -0.008(7) 0.006(7)
C9 0.044(13) 0.010(8) 0.047(13) -0.005(8) 0.014(10) -0.001(8)
C32 0.037(12) 0.026(10) 0.019(9) -0.001(8) 0.004(8) 0.009(8)
C6 0.029(9) 0.018(8) 0.012(8) 0.005(7) 0.000(7) -0.010(7)
C11 0.024(9) 0.035(10) 0.032(10) -0.009(8) -0.004(8) 0.005(8)
C31 0.034(11) 0.024(10) 0.020(9) -0.004(7) -0.004(7) 0.011(8)
C4 0.049(9) 0.015(8) 0.019(8) 0.000(6) -0.009(7) -0.008(6)
C15 0.023(7) 0.040(10) 0.018(7) -0.006(7) -0.001(6) -0.005(7)
C10 0.040(12) 0.028(10) 0.038(12) 0.004(9) 0.001(10) 0.009(9)
C22 0.034(11) 0.013(8) 0.026(9) 0.000(7) -0.004(8) 0.008(7)
C3 0.049(10) 0.019(8) 0.026(9) 0.000(7) -0.001(7) -0.006(7)
F2 0.087(12) 0.113(14) 0.044(8) -0.019(9) 0.006(8) 0.021(10)
F1 0.066(10) 0.105(13) 0.074(12) 0.000(11) -0.006(9) 0.028(9)

loop_
_atom_type_symbol
_atom_type_description
_atom_type_scat_dispersion_real
_atom_type_scat_dispersion_imag
_atom_type_scat_source
C C 0.0181 0.0091 'International Tables Vol C Tables 4.2.6.8 and 6.1.1.4'
H H 0.0000 0.0000 'International Tables Vol C Tables 4.2.6.8 and 6.1.1.4'
Br Br -0.6763 1.2805 'International Tables Vol C Tables 4.2.6.8 and 6.1.1.4'
F F 0.0727 0.0534 'International Tables Vol C Tables 4.2.6.8 and 6.1.1.4'
N N 0.0311 0.0180 'International Tables Vol C Tables 4.2.6.8 and 6.1.1.4'
O O 0.0492 0.0322 'International Tables Vol C Tables 4.2.6.8 and 6.1.1.4'
Pt Pt -4.5932 6.9264 'International Tables Vol C Tables 4.2.6.8 and 6.1.1.4'

loop_
_exptl_crystal_face_index_h
_exptl_crystal_face_index_k
_exptl_crystal_face_index_l
_exptl_crystal_face_perp_dist
-9 9 0 0.0095
9 -9 0 0.0076
0 -1 -5 0.1188
-1 -2 -5 0.1178
-11 3 0 0.0038
0 2 5 0.1650
11 -3 0 0.0057

loop_
_geom_angle_atom_site_label_1
_geom_angle_atom_site_label_2
_geom_angle_atom_site_label_3
_geom_angle
_geom_angle_site_symmetry_1
_geom_angle_site_symmetry_3
_geom_angle_publ_flag
N2 Pt1 O1 80.7(6) . . ?
N1 Pt1 O1 91.6(6) . . ?
N1 Pt1 N2 172.2(6) . . ?
C1 Pt1 O1 171.6(7) . . ?
C1 Pt1 N2 107.5(7) . . ?
C1 Pt1 N1 80.3(7) . . ?
N3 Pt2 O3 91.8(6) . . ?
N3 Pt2 N4 171.9(7) . . ?
N3 Pt2 C18 82.1(7) . . ?
N4 Pt2 O3 80.1(6) . . ?
C18 Pt2 O3 173.6(7) . . ?
C18 Pt2 N4 106.0(7) . . ?
C34 O3 Pt2 114.5(14) . . ?
C17 O1 Pt1 115.5(12) . . ?
C12 N2 Pt1 131.7(12) . . ?
C12 N2 C16 116.5(15) . . ?
C16 N2 Pt1 111.8(11) . . ?
C24 N3 Pt2 118.2(12) . . ?
C28 N3 Pt2 122.8(12) . . ?
C28 N3 C24 119.1(15) . . ?
C7 N1 Pt1 119.8(13) . . ?
C11 N1 Pt1 121.1(13) . . ?
C11 N1 C7 119.0(16) . . ?
C33 N4 Pt2 111.8(13) . . ?
C29 N4 Pt2 129.4(14) . . ?
C29 N4 C33 118.6(16) . . ?
N2 C12 H12 118.8 . . ?
N2 C12 C13 122.4(16) . . ?
C13 C12 H12 118.8 . . ?
O2 C17 O1 125.8(17) . . ?
O2 C17 C16 119.5(16) . . ?
O1 C17 C16 114.7(15) . . ?
C21 C20 H20 120.4 . . ?
C21 C20 C19 119.2(19) . . ?
C19 C20 H20 120.4 . . ?
C1 C2 H2 120.0 . . ?
C3 C2 H2 120.0 . . ?
C3 C2 C1 120(2) . . ?
C12 C13 Br1 119.5(14) . . ?
C14 C13 Br1 117.8(13) . . ?
C14 C13 C12 122.7(17) . . ?
N1 C7 C8 120.9(19) . . ?
N1 C7 C6 110.0(15) . . ?
C8 C7 C6 129.1(18) . . ?
C7 C8 H8 120.0 . . ?
C7 C8 C9 120.1(19) . . ?
C9 C8 H8 120.0 . . ?
C26 C25 H25 120.0 . . ?
C26 C25 C24 119.9(18) . . ?
C24 C25 H25 120.0 . . ?
C13 C14 H14 122.5 . . ?
C15 C14 C13 115.1(16) . . ?
C15 C14 H14 122.5 . . ?
C20 C21 H21 120.0 . . ?
C20 C21 C22 120.0(18) . . ?
C22 C21 H21 120.0 . . ?
C25 C26 H26 120.1 . . ?
C27 C26 C25 119.9(18) . . ?
C27 C26 H26 120.1 . . ?
C18 C23 C24 114.7(16) . . ?
C22 C23 C18 123.5(18) . . ?
C22 C23 C24 121.6(17) . . ?
C23 C18 Pt2 112.4(15) . . ?
C19 C18 Pt2 133.2(15) . . ?
C19 C18 C23 114.4(17) . . ?
N2 C16 C17 117.0(15) . . ?
C15 C16 N2 121.4(17) . . ?
C15 C16 C17 121.5(16) . . ?
N3 C24 C25 120.3(17) . . ?
N3 C24 C23 112.6(15) . . ?
C25 C24 C23 127.0(18) . . ?
C20 C19 H19 118.0 . . ?
C18 C19 C20 124.1(19) . . ?
C18 C19 H19 118.0 . . ?
N3 C28 H28 118.5 . . ?
N3 C28 C27 123.0(19) . . ?
C27 C28 H28 118.5 . . ?
C26 C27 C28 118(2) . . ?
C26 C27 H27 121.1 . . ?
C28 C27 H27 121.1 . . ?
C4 C5 C6 122.3(19) . . ?
F2 C5 C6 118(2) . . ?
F2 C5 C4 120.0(19) . . ?
N4 C33 C34 116.7(16) . . ?
N4 C33 C32 120.2(19) . . ?
C32 C33 C34 123.1(18) . . ?
C2 C1 Pt1 131.2(15) . . ?
C2 C1 C6 114.8(18) . . ?
C6 C1 Pt1 114.0(14) . . ?
O3 C34 C33 116.2(17) . . ?
O4 C34 O3 125(2) . . ?
O4 C34 C33 118.3(18) . . ?
N4 C29 H29 118.9 . . ?
N4 C29 C30 122.1(18) . . ?
C30 C29 H29 118.9 . . ?
C29 C30 Br2 119.6(15) . . ?
C29 C30 C31 119.8(19) . . ?
C31 C30 Br2 120.7(14) . . ?
C8 C9 H9 120.4 . . ?
C8 C9 C10 119.1(18) . . ?
C10 C9 H9 120.4 . . ?
C33 C32 H32 118.7 . . ?
C31 C32 C33 122.7(18) . . ?
C31 C32 H32 118.7 . . ?
C5 C6 C7 123.1(18) . . ?
C5 C6 C1 121.0(19) . . ?
C1 C6 C7 115.9(15) . . ?
N1 C11 H11 118.8 . . ?
N1 C11 C10 122.4(19) . . ?
C10 C11 H11 118.8 . . ?
C30 C31 H31 121.6 . . ?
C32 C31 C30 116.7(17) . . ?
C32 C31 H31 121.6 . . ?
C5 C4 H4 122.0 . . ?
C3 C4 C5 116.0(19) . . ?
C3 C4 H4 122.0 . . ?
C14 C15 C16 121.8(17) . . ?
C14 C15 H15 119.1 . . ?
C16 C15 H15 119.1 . . ?
C9 C10 H10 120.9 . . ?
C11 C10 C9 118(2) . . ?
C11 C10 H10 120.9 . . ?
C21 C22 H22 120.7 . . ?
C23 C22 C21 118.5(17) . . ?
C23 C22 H22 120.7 . . ?
C4 C3 C2 126(2) . . ?
F1 C3 C2 115(2) . . ?
F1 C3 C4 119(2) . . ?

loop_
_geom_bond_atom_site_label_1
_geom_bond_atom_site_label_2
_geom_bond_distance
_geom_bond_site_symmetry_2
_geom_bond_publ_flag
Pt1 O1 2.082(13) . ?
Pt1 N2 2.043(15) . ?
Pt1 N1 1.995(15) . ?
Pt1 C1 1.98(2) . ?
Pt2 O3 2.108(15) . ?
Pt2 N3 1.991(13) . ?
Pt2 N4 2.056(16) . ?
Pt2 C18 2.02(2) . ?
Br1 C13 1.910(17) . ?
Br2 C30 1.89(2) . ?
O3 C34 1.27(3) . ?
O2 C17 1.22(2) . ?
O1 C17 1.30(2) . ?
O4 C34 1.24(3) . ?
N2 C12 1.33(2) . ?
N2 C16 1.39(2) . ?
N3 C24 1.35(2) . ?
N3 C28 1.32(3) . ?
N1 C7 1.37(2) . ?
N1 C11 1.34(2) . ?
N4 C33 1.37(3) . ?
N4 C29 1.33(3) . ?
C12 H12 0.9500 . ?
C12 C13 1.38(2) . ?
C17 C16 1.50(3) . ?
C20 H20 0.9500 . ?
C20 C21 1.36(3) . ?
C20 C19 1.41(3) . ?
C2 H2 0.9500 . ?
C2 C1 1.43(3) . ?
C2 C3 1.37(3) . ?
C13 C14 1.37(3) . ?
C7 C8 1.37(3) . ?
C7 C6 1.47(3) . ?
C8 H8 0.9500 . ?
C8 C9 1.37(3) . ?
C25 H25 0.9500 . ?
C25 C26 1.37(3) . ?
C25 C24 1.38(2) . ?
C14 H14 0.9500 . ?
C14 C15 1.37(3) . ?
C21 H21 0.9500 . ?
C21 C22 1.41(3) . ?
C26 H26 0.9500 . ?
C26 C27 1.36(3) . ?
C23 C18 1.44(3) . ?
C23 C24 1.51(3) . ?
C23 C22 1.37(3) . ?
C18 C19 1.35(3) . ?
C16 C15 1.38(3) . ?
C19 H19 0.9500 . ?
C28 H28 0.9500 . ?
C28 C27 1.39(3) . ?
C27 H27 0.9500 . ?
C5 C6 1.40(3) . ?
C5 C4 1.37(3) . ?
C5 F2 1.33(3) . ?
C33 C34 1.50(3) . ?
C33 C32 1.38(3) . ?
C1 C6 1.43(3) . ?
C29 H29 0.9500 . ?
C29 C30 1.38(3) . ?
C30 C31 1.42(3) . ?
C9 H9 0.9500 . ?
C9 C10 1.40(3) . ?
C32 H32 0.9500 . ?
C32 C31 1.33(3) . ?
C11 H11 0.9500 . ?
C11 C10 1.38(3) . ?
C31 H31 0.9500 . ?
C4 H4 0.9500 . ?
C4 C3 1.35(3) . ?
C15 H15 0.9500 . ?
C10 H10 0.9500 . ?
C22 H22 0.9500 . ?
C3 F1 1.33(3) . ?

loop_
_geom_torsion_atom_site_label_1
_geom_torsion_atom_site_label_2
_geom_torsion_atom_site_label_3
_geom_torsion_atom_site_label_4
_geom_torsion
_geom_torsion_site_symmetry_1
_geom_torsion_site_symmetry_2
_geom_torsion_site_symmetry_3
_geom_torsion_site_symmetry_4
_geom_torsion_publ_flag
Pt1 O1 C17 O2 -177.5(16) . . . . ?
Pt1 O1 C17 C16 1(2) . . . . ?
Pt1 N2 C12 C13 176.1(12) . . . . ?
Pt1 N2 C16 C17 6.7(18) . . . . ?
Pt1 N2 C16 C15 -177.7(14) . . . . ?
Pt1 N1 C7 C8 -178.7(13) . . . . ?
Pt1 N1 C7 C6 0(2) . . . . ?
Pt1 N1 C11 C10 -179.3(16) . . . . ?
Pt1 C1 C6 C7 3(2) . . . . ?
Pt1 C1 C6 C5 -178.8(13) . . . . ?
Pt2 O3 C34 O4 179.3(16) . . . . ?
Pt2 O3 C34 C33 -5(2) . . . . ?
Pt2 N3 C24 C25 180.0(12) . . . . ?
Pt2 N3 C24 C23 1.1(19) . . . . ?
Pt2 N3 C28 C27 -179.3(15) . . . . ?
Pt2 N4 C33 C34 7(2) . . . . ?
Pt2 N4 C33 C32 -173.7(14) . . . . ?
Pt2 N4 C29 C30 172.3(13) . . . . ?
Pt2 C18 C19 C20 176.7(15) . . . . ?
Br1 C13 C14 C15 180.0(13) . . . . ?
Br2 C30 C31 C32 -179.3(14) . . . . ?
O2 C17 C16 N2 173.3(16) . . . . ?
O2 C17 C16 C15 -2(3) . . . . ?
O1 C17 C16 N2 -5(2) . . . . ?
O1 C17 C16 C15 179.4(17) . . . . ?
N2 C12 C13 Br1 -176.6(13) . . . . ?
N2 C12 C13 C14 0(3) . . . . ?
N2 C16 C15 C14 2(3) . . . . ?
N3 C28 C27 C26 -1(3) . . . . ?
N1 C7 C8 C9 0(3) . . . . ?
N1 C7 C6 C5 179.9(16) . . . . ?
N1 C7 C6 C1 -2(2) . . . . ?
N1 C11 C10 C9 -4(3) . . . . ?
N4 C33 C34 O3 -2(3) . . . . ?
N4 C33 C34 O4 174.7(17) . . . . ?
N4 C33 C32 C31 0(3) . . . . ?
N4 C29 C30 Br2 -179.1(13) . . . . ?
N4 C29 C30 C31 1(3) . . . . ?
C12 N2 C16 C17 -174.5(15) . . . . ?
C12 N2 C16 C15 1(2) . . . . ?
C12 C13 C14 C15 3(3) . . . . ?
C17 C16 C15 C14 177.7(17) . . . . ?
C20 C21 C22 C23 1(3) . . . . ?
C2 C1 C6 C7 -177.8(17) . . . . ?
C2 C1 C6 C5 1(3) . . . . ?
C13 C14 C15 C16 -4(3) . . . . ?
C7 N1 C11 C10 4(3) . . . . ?
C7 C8 C9 C10 -1(3) . . . . ?
C8 C7 C6 C5 -2(3) . . . . ?
C8 C7 C6 C1 176.7(18) . . . . ?
C8 C9 C10 C11 2(3) . . . . ?
C25 C26 C27 C28 0(3) . . . . ?
C21 C20 C19 C18 4(3) . . . . ?
C26 C25 C24 N3 0(3) . . . . ?
C26 C25 C24 C23 178.3(18) . . . . ?
C23 C18 C19 C20 -6(3) . . . . ?
C18 C23 C24 N3 0(2) . . . . ?
C18 C23 C24 C25 -178.7(17) . . . . ?
C18 C23 C22 C21 -3(3) . . . . ?
C16 N2 C12 C13 -2(2) . . . . ?
C24 N3 C28 C27 2(3) . . . . ?
C24 C25 C26 C27 1(3) . . . . ?
C24 C23 C18 Pt2 -1(2) . . . . ?
C24 C23 C18 C19 -179.1(17) . . . . ?
C24 C23 C22 C21 -178.4(17) . . . . ?
C19 C20 C21 C22 -2(3) . . . . ?
C28 N3 C24 C25 -1(2) . . . . ?
C28 N3 C24 C23 -179.7(15) . . . . ?
C5 C4 C3 C2 1(3) . . . . ?
C5 C4 C3 F1 -178(2) . . . . ?
C33 N4 C29 C30 -2(3) . . . . ?
C33 C32 C31 C30 -1(3) . . . . ?
C1 C2 C3 C4 1(3) . . . . ?
C1 C2 C3 F1 -180(2) . . . . ?
C34 C33 C32 C31 179.1(18) . . . . ?
C29 N4 C33 C34 -177.6(16) . . . . ?
C29 N4 C33 C32 2(3) . . . . ?
C29 C30 C31 C32 1(3) . . . . ?
C32 C33 C34 O3 179.1(18) . . . . ?
C32 C33 C34 O4 -5(3) . . . . ?
C6 C7 C8 C9 -177.7(18) . . . . ?
C6 C5 C4 C3 -3(3) . . . . ?
C11 N1 C7 C8 -2(3) . . . . ?
C11 N1 C7 C6 176.1(16) . . . . ?
C4 C5 C6 C7 180.0(18) . . . . ?
C4 C5 C6 C1 2(3) . . . . ?
C22 C23 C18 Pt2 -176.4(14) . . . . ?
C22 C23 C18 C19 6(3) . . . . ?
C22 C23 C24 N3 175.5(16) . . . . ?
C22 C23 C24 C25 -3(3) . . . . ?
C3 C2 C1 Pt1 177.6(15) . . . . ?
C3 C2 C1 C6 -2(3) . . . . ?
F2 C5 C6 C7 -4(3) . . . . ?
F2 C5 C6 C1 177.4(18) . . . . ?
F2 C5 C4 C3 -178.3(19) . . . . ?

loop_
_twin_individual_id
_twin_individual_mass_fraction_refined
1 0.53(2)
2 0.47(2)

loop_
_exptl_oxdiff_crystal_face_indexfrac_h
_exptl_oxdiff_crystal_face_indexfrac_k
_exptl_oxdiff_crystal_face_indexfrac_l
_exptl_oxdiff_crystal_face_x
_exptl_oxdiff_crystal_face_y
_exptl_oxdiff_crystal_face_z
-8.6659 9.0666 -0.0132 -0.4770 0.8788 -0.0090
8.6893 -9.0336 0.1036 0.4770 -0.8788 -0.0091
0.0948 -0.9093 -5.0788 -0.0950 -0.0984 0.9906
-1.1886 -1.8395 -5.0177 -0.0014 -0.0090 1.0000
-11.4338 2.9401 0.3447 0.0263 0.9996 0.0090
-0.4029 2.2281 5.0172 0.0050 0.1470 -0.9891
11.4338 -2.9401 -0.3447 -0.0263 -0.9996 -0.0090
